data_2237850
loop_
_publ_author_name
'Waddell, Paul G.'
'Rutledge, Rupert J.'
'Cole, Jacqueline M.'

_publ_section_title
;
 <i>N</i>-(2-Methoxyphenyl)phthalamic acid
;
_journal_coeditor_code GW2134
_journal_issue 6
_journal_name_full 'Acta Crystallographica Section E'
_journal_page_first o930
_journal_paper_doi 10.1107/S1600536813013408
_journal_volume 69
_journal_year 2013
_chemical_formula_iupac 'C15 H13 N1 O4'
_chemical_formula_moiety 'C15 H13 N1 O4'
_chemical_formula_sum 'C15 H13 N O4'
_chemical_formula_weight 271.26
_chemical_name_common
;
<i>N</i>-(2-Methoxyphenyl)phthalamic acid
;
_chemical_name_systematic
;
2-[(2-Methoxyphenyl)carbamoyl]benzoic acid
;
_space_group_IT_number 14
_symmetry_cell_setting monoclinic
_symmetry_space_group_name_Hall '-P 2ybc'
_symmetry_space_group_name_H-M 'P 1 21/c 1'
_atom_sites_solution_hydrogens geom
_atom_sites_solution_primary direct
_atom_sites_solution_secondary difmap
_audit_creation_method 'WinGX routine CIF_UPDATE'
_cell_angle_alpha 90
_cell_angle_beta 107.456(5)
_cell_angle_gamma 90
_cell_formula_units_Z 4
_cell_length_a 9.038(4)
_cell_length_b 14.237(5)
_cell_length_c 10.405(4)
_cell_measurement_reflns_used 3461
_cell_measurement_temperature 120(2)
_cell_measurement_theta_max 33.2
_cell_measurement_theta_min 2.5
_cell_volume 1277.2(9)
_computing_cell_refinement
;
<i>CrystalClear-SM Expert</i> (Rigaku, 2009)
;
_computing_data_collection
;
<i>CrystalClear-SM Expert</i> (Rigaku, 2009)
;
_computing_data_reduction
;
<i>CrystalClear-SM Expert</i> (Rigaku, 2009)
;
_computing_molecular_graphics 'SHELXTL (Sheldrick, 2008)'
_computing_publication_material 'WinGX (Farrugia, 2012)'
_computing_structure_refinement 'SHELXL97 (Sheldrick, 2008)'
_computing_structure_solution 'SHELXS97 (Sheldrick, 2008)'
_diffrn_ambient_temperature 120(2)
_diffrn_detector_area_resol_mean 28.5714
_diffrn_measured_fraction_theta_full 0.991
_diffrn_measured_fraction_theta_max 0.99
_diffrn_measurement_device_type
;
Rigaku Saturn724+
;
_diffrn_measurement_method 'profile data from \w-scans'
_diffrn_radiation_monochromator graphite
_diffrn_radiation_type MoK\a
_diffrn_radiation_wavelength 0.71073
_diffrn_reflns_av_R_equivalents 0.0339
_diffrn_reflns_limit_h_max 11
_diffrn_reflns_limit_h_min -11
_diffrn_reflns_limit_k_max 18
_diffrn_reflns_limit_k_min -18
_diffrn_reflns_limit_l_max 13
_diffrn_reflns_limit_l_min -8
_diffrn_reflns_number 9056
_diffrn_reflns_theta_full 25
_diffrn_reflns_theta_max 27.48
_diffrn_reflns_theta_min 3.84
_exptl_absorpt_coefficient_mu 0.103
_exptl_absorpt_correction_T_max 0.991
_exptl_absorpt_correction_T_min 0.978
_exptl_absorpt_correction_type multi-scan
_exptl_absorpt_process_details '(ABSCOR; Higashi, 1995)'
_exptl_crystal_colour Colorless
_exptl_crystal_density_diffrn 1.411
_exptl_crystal_density_method 'not measured'
_exptl_crystal_description Prism
_exptl_crystal_F_000 568
_exptl_crystal_size_max 0.53
_exptl_crystal_size_mid 0.18
_exptl_crystal_size_min 0.09
_refine_diff_density_max 0.299
_refine_diff_density_min -0.197
_refine_ls_extinction_method none
_refine_ls_goodness_of_fit_ref 1.09
_refine_ls_hydrogen_treatment refall
_refine_ls_matrix_type full
_refine_ls_number_parameters 233
_refine_ls_number_reflns 2904
_refine_ls_number_restraints 0
_refine_ls_restrained_S_all 1.09
_refine_ls_R_factor_all 0.0479
_refine_ls_R_factor_gt 0.0435
_refine_ls_shift/su_max 0
_refine_ls_shift/su_mean 0
_refine_ls_structure_factor_coef Fsqd
_refine_ls_weighting_details 'calc w=1/[\s^2^(Fo^2^)+(0.0518P)^2^+0.4728P] where P=(Fo^2^+2Fc^2^)/3'
_refine_ls_weighting_scheme calc
_refine_ls_wR_factor_ref 0.1112
_reflns_number_gt 2687
_reflns_number_total 2904
_reflns_threshold_expression I>2\s(I)
_cod_data_source_file gw2134.cif
_cod_data_source_block I
_cod_original_sg_symbol_H-M 'P 21/c'
_cod_original_formula_sum 'C15 H13 N1 O4'
_cod_database_code 2237850
_cod_database_fobs_code 2237850

loop_
_symmetry_equiv_pos_as_xyz
'x, y, z'
'-x, y+1/2, -z+1/2'
'-x, -y, -z'
'x, -y-1/2, z-1/2'

loop_
_atom_site_type_symbol
_atom_site_label
_atom_site_fract_x
_atom_site_fract_y
_atom_site_fract_z
_atom_site_U_iso_or_equiv
_atom_site_adp_type
_atom_site_calc_flag
_atom_site_occupancy
C C1 0.38628(15) 0.07876(9) 0.59059(13) 0.0212(3) Uani d 1
C C2 0.45227(14) 0.03553(9) 0.71557(13) 0.0204(3) Uani d 1
C C3 0.42309(16) -0.05935(9) 0.73260(14) 0.0230(3) Uani d 1
C C4 0.32498(17) -0.10968(9) 0.62659(14) 0.0258(3) Uani d 1
C C5 0.25493(17) -0.06637(10) 0.50393(14) 0.0261(3) Uani d 1
C C6 0.28625(16) 0.02755(10) 0.48532(13) 0.0239(3) Uani d 1
C C7 0.42837(15) 0.17822(9) 0.57121(13) 0.0221(3) Uani d 1
C C8 0.55286(15) 0.08745(9) 0.83745(13) 0.0209(3) Uani d 1
C C9 0.83209(15) 0.12208(9) 0.95264(13) 0.0228(3) Uani d 1
C C10 0.97791(16) 0.11002(9) 0.93125(14) 0.0243(3) Uani d 1
C C11 1.11088(17) 0.14262(10) 1.02478(15) 0.0299(3) Uani d 1
C C12 1.09965(19) 0.18763(11) 1.14052(16) 0.0356(4) Uani d 1
C C13 0.95702(19) 0.20079(10) 1.16090(15) 0.0325(3) Uani d 1
C C14 0.82184(17) 0.16842(10) 1.06717(14) 0.0264(3) Uani d 1
C C15 1.11647(18) 0.05563(12) 0.78206(18) 0.0324(3) Uani d 1
N N1 0.70557(13) 0.08237(8) 0.85182(12) 0.0237(2) Uani d 1
O O1 0.37604(13) 0.20728(7) 0.44416(10) 0.0297(2) Uani d 1
O O2 0.50580(14) 0.22662(7) 0.66190(11) 0.0353(3) Uani d 1
O O3 0.49670(11) 0.12378(7) 0.91995(9) 0.0251(2) Uani d 1
O O4 0.97329(11) 0.06458(7) 0.81392(10) 0.0278(2) Uani d 1
H H1N 0.731(2) 0.0563(13) 0.7835(19) 0.034(5) Uiso d 1
H H1O 0.425(3) 0.2672(18) 0.440(2) 0.062(7) Uiso d 1
H H3 0.481(2) -0.0877(12) 0.8217(19) 0.032(4) Uiso d 1
H H4 0.304(2) -0.1725(13) 0.6414(17) 0.028(4) Uiso d 1
H H5 0.185(2) -0.1009(13) 0.4320(18) 0.032(4) Uiso d 1
H H6 0.2416(18) 0.0616(11) 0.4002(16) 0.019(4) Uiso d 1
H H11 1.209(2) 0.1333(13) 1.0088(18) 0.037(5) Uiso d 1
H H12 1.194(3) 0.2081(15) 1.203(2) 0.048(6) Uiso d 1
H H13 0.944(2) 0.2302(13) 1.2380(19) 0.035(5) Uiso d 1
H H14 0.728(2) 0.1778(12) 1.0829(17) 0.026(4) Uiso d 1
H H15A 1.088(2) 0.0212(14) 0.694(2) 0.044(5) Uiso d 1
H H15B 1.158(2) 0.1163(14) 0.7720(19) 0.039(5) Uiso d 1
H H15C 1.192(2) 0.0199(13) 0.8516(18) 0.033(5) Uiso d 1

loop_
_atom_site_aniso_label
_atom_site_aniso_U_11
_atom_site_aniso_U_22
_atom_site_aniso_U_33
_atom_site_aniso_U_12
_atom_site_aniso_U_13
_atom_site_aniso_U_23
C1 0.0216(6) 0.0207(6) 0.0216(6) 0.0001(5) 0.0070(5) -0.0006(5)
C2 0.0187(6) 0.0220(6) 0.0215(6) 0.0009(5) 0.0074(5) -0.0014(5)
C3 0.0226(6) 0.0225(6) 0.0230(6) 0.0005(5) 0.0051(5) 0.0006(5)
C4 0.0277(7) 0.0205(6) 0.0294(7) -0.0033(5) 0.0090(6) -0.0023(5)
C5 0.0264(7) 0.0257(6) 0.0243(7) -0.0045(5) 0.0050(5) -0.0058(5)
C6 0.0245(7) 0.0259(6) 0.0202(6) -0.0001(5) 0.0051(5) -0.0014(5)
C7 0.0229(6) 0.0211(6) 0.0217(6) 0.0006(5) 0.0056(5) -0.0003(5)
C8 0.0227(6) 0.0185(5) 0.0202(6) 0.0010(5) 0.0047(5) 0.0006(5)
C9 0.0242(7) 0.0199(6) 0.0211(6) -0.0019(5) 0.0020(5) 0.0019(5)
C10 0.0263(7) 0.0210(6) 0.0240(6) -0.0002(5) 0.0051(5) 0.0038(5)
C11 0.0236(7) 0.0285(7) 0.0333(8) -0.0028(5) 0.0020(6) 0.0045(6)
C12 0.0324(8) 0.0316(7) 0.0329(8) -0.0074(6) -0.0052(6) 0.0002(6)
C13 0.0429(9) 0.0263(7) 0.0241(7) -0.0045(6) 0.0034(6) -0.0052(6)
C14 0.0294(7) 0.0239(6) 0.0246(7) -0.0011(5) 0.0059(6) -0.0009(5)
C15 0.0252(7) 0.0351(8) 0.0393(9) 0.0056(6) 0.0134(6) 0.0062(7)
N1 0.0217(6) 0.0283(6) 0.0207(6) -0.0011(4) 0.0058(4) -0.0063(4)
O1 0.0356(6) 0.0259(5) 0.0240(5) -0.0053(4) 0.0036(4) 0.0033(4)
O2 0.0497(7) 0.0240(5) 0.0263(5) -0.0099(4) 0.0026(5) 0.0002(4)
O3 0.0253(5) 0.0269(5) 0.0238(5) 0.0014(4) 0.0083(4) -0.0054(4)
O4 0.0225(5) 0.0342(5) 0.0277(5) 0.0002(4) 0.0091(4) -0.0024(4)

loop_
_atom_type_symbol
_atom_type_description
_atom_type_scat_dispersion_real
_atom_type_scat_dispersion_imag
_atom_type_scat_source
C C 0.0033 0.0016 'International Tables Vol C Tables 4.2.6.8 and 6.1.1.4'
H H 0 0 'International Tables Vol C Tables 4.2.6.8 and 6.1.1.4'
N N 0.0061 0.0033 'International Tables Vol C Tables 4.2.6.8 and 6.1.1.4'
O O 0.0106 0.006 'International Tables Vol C Tables 4.2.6.8 and 6.1.1.4'

loop_
_geom_angle_atom_site_label_1
_geom_angle_atom_site_label_2
_geom_angle_atom_site_label_3
_geom_angle
C6 C1 C2 119.58(12)
C6 C1 C7 121.26(12)
C2 C1 C7 119.13(12)
C3 C2 C1 119.91(12)
C3 C2 C8 117.04(11)
C1 C2 C8 123.03(12)
C4 C3 C2 119.84(12)
C4 C3 H3 123.9(10)
C2 C3 H3 116.2(10)
C5 C4 C3 120.51(13)
C5 C4 H4 121.1(11)
C3 C4 H4 118.3(11)
C4 C5 C6 119.94(13)
C4 C5 H5 120.2(11)
C6 C5 H5 119.9(11)
C5 C6 C1 120.17(13)
C5 C6 H6 123.6(9)
C1 C6 H6 116.2(9)
O2 C7 O1 123.32(12)
O2 C7 C1 123.10(12)
O1 C7 C1 113.56(11)
O3 C8 N1 124.58(12)
O3 C8 C2 121.24(12)
N1 C8 C2 113.92(11)
C14 C9 C10 119.92(13)
C14 C9 N1 125.29(13)
C10 C9 N1 114.78(12)
O4 C10 C11 125.02(13)
O4 C10 C9 114.67(12)
C11 C10 C9 120.31(13)
C10 C11 C12 119.33(14)
C10 C11 H11 119.1(11)
C12 C11 H11 121.6(12)
C13 C12 C11 120.55(14)
C13 C12 H12 122.4(13)
C11 C12 H12 117.1(13)
C12 C13 C14 120.71(15)
C12 C13 H13 123.3(11)
C14 C13 H13 115.9(11)
C9 C14 C13 119.17(14)
C9 C14 H14 121.5(11)
C13 C14 H14 119.3(11)
O4 C15 H15A 104.6(12)
O4 C15 H15B 110.8(11)
H15A C15 H15B 110.0(16)
O4 C15 H15C 110.7(11)
H15A C15 H15C 110.7(16)
H15B C15 H15C 110.0(16)
C8 N1 C9 129.36(12)
C8 N1 H1N 115.7(12)
C9 N1 H1N 114.5(12)
C7 O1 H1O 106.7(14)
C10 O4 C15 117.33(12)

loop_
_geom_bond_atom_site_label_1
_geom_bond_atom_site_label_2
_geom_bond_distance
C1 C6 1.3980(19)
C1 C2 1.4001(18)
C1 C7 1.4955(18)
C2 C3 1.3977(19)
C2 C8 1.5131(18)
C3 C4 1.3891(19)
C3 H3 1.002(18)
C4 C5 1.387(2)
C4 H4 0.937(18)
C5 C6 1.392(2)
C5 H5 0.956(19)
C6 H6 0.984(16)
C7 O2 1.2079(17)
C7 O1 1.3293(17)
C8 O3 1.2343(16)
C8 N1 1.3449(19)
C9 C14 1.389(2)
C9 C10 1.411(2)
C9 N1 1.4171(17)
C10 O4 1.3711(17)
C10 C11 1.380(2)
C11 C12 1.394(2)
C11 H11 0.961(19)
C12 C13 1.381(2)
C12 H12 0.95(2)
C13 C14 1.393(2)
C13 H13 0.942(19)
C14 H14 0.920(17)
C15 O4 1.4346(18)
C15 H15A 1.00(2)
C15 H15B 0.96(2)
C15 H15C 0.975(19)
N1 H1N 0.889(19)
O1 H1O 0.97(3)

loop_
_geom_hbond_atom_site_label_D
_geom_hbond_atom_site_label_H
_geom_hbond_atom_site_label_A
_geom_hbond_site_symmetry_A
_geom_hbond_distance_DH
_geom_hbond_distance_HA
_geom_hbond_distance_DA
_geom_hbond_angle_DHA
O1 H1O O3 4_565 0.97(3) 1.72(3) 2.6837(16) 175(2)

loop_
_geom_torsion_atom_site_label_1
_geom_torsion_atom_site_label_2
_geom_torsion_atom_site_label_3
_geom_torsion_atom_site_label_4
_geom_torsion
C6 C1 C2 C3 2.71(19)
C7 C1 C2 C3 -175.39(12)
C6 C1 C2 C8 -175.73(12)
C7 C1 C2 C8 6.17(18)
C1 C2 C3 C4 -1.92(19)
C8 C2 C3 C4 176.61(12)
C2 C3 C4 C5 -0.3(2)
C3 C4 C5 C6 1.8(2)
C4 C5 C6 C1 -1.0(2)
C2 C1 C6 C5 -1.3(2)
C7 C1 C6 C5 176.80(12)
C6 C1 C7 O2 174.83(14)
C2 C1 C7 O2 -7.1(2)
C6 C1 C7 O1 -6.92(18)
C2 C1 C7 O1 171.15(11)
C3 C2 C8 O3 -86.11(16)
C1 C2 C8 O3 92.37(16)
C3 C2 C8 N1 88.31(14)
C1 C2 C8 N1 -93.21(15)
C14 C9 C10 O4 -179.05(12)
N1 C9 C10 O4 2.14(16)
C14 C9 C10 C11 1.1(2)
N1 C9 C10 C11 -177.70(12)
O4 C10 C11 C12 -179.85(13)
C9 C10 C11 C12 0.0(2)
C10 C11 C12 C13 -0.9(2)
C11 C12 C13 C14 0.8(2)
C10 C9 C14 C13 -1.2(2)
N1 C9 C14 C13 177.44(13)
C12 C13 C14 C9 0.3(2)
O3 C8 N1 C9 -5.9(2)
C2 C8 N1 C9 179.87(12)
C14 C9 N1 C8 6.6(2)
C10 C9 N1 C8 -174.66(13)
C11 C10 O4 C15 -4.18(19)
C9 C10 O4 C15 176.00(12)
